data_2236916
loop_
_publ_author_name
'Shirvan, Sadif A.'
'Haydari Dezfuli, Sara'
'Khazali, Fereydoon'
'Borsalani, Ali'

_publ_section_title
;
 Dibromido(6-methyl-2,2'-bipyridine-\k^2^<i>N</i>,<i>N</i>')cobalt(II)
;
_journal_coeditor_code HY2600
_journal_issue 12
_journal_name_full 'Acta Crystallographica Section E'
_journal_page_first m1460
_journal_paper_doi 10.1107/S1600536812045230
_journal_volume 68
_journal_year 2012
_chemical_formula_iupac '[Co Br2 (C11 H10 N2)]'
_chemical_formula_moiety 'C11 H10 Br2 Co1 N2'
_chemical_formula_sum 'C11 H10 Br2 Co N2'
_chemical_formula_weight 388.94
_chemical_name_systematic
;
Dibromido(6-methyl-2,2'-bipyridine-\k^2^<i>N</i>,<i>N</i>')cobalt(II)
;
_space_group_IT_number 14
_symmetry_cell_setting monoclinic
_symmetry_space_group_name_Hall '-P 2yn'
_symmetry_space_group_name_H-M 'P 1 21/n 1'
_atom_sites_solution_hydrogens geom
_atom_sites_solution_primary direct
_atom_sites_solution_secondary difmap
_audit_creation_method SHELXL-97
_cell_angle_alpha 90.00
_cell_angle_beta 97.392(7)
_cell_angle_gamma 90.00
_cell_formula_units_Z 4
_cell_length_a 7.5541(7)
_cell_length_b 9.7249(7)
_cell_length_c 17.7352(16)
_cell_measurement_reflns_used 6393
_cell_measurement_temperature 173(2)
_cell_measurement_theta_max 26.00
_cell_measurement_theta_min 3.09
_cell_volume 1292.05(19)
_computing_cell_refinement 'SAINT (Bruker, 2007)'
_computing_data_collection 'APEX2 (Bruker, 2007)'
_computing_data_reduction 'SAINT (Bruker, 2007)'
_computing_molecular_graphics 'ORTEP-3 (Farrugia, 1997) and Mercury (Macrae <i>et al.</i>, 2006)'
_computing_publication_material 'SHELXL97 (Sheldrick, 2008)'
_computing_structure_refinement 'SHELXL97 (Sheldrick, 2008)'
_computing_structure_solution 'SHELXS97 (Sheldrick, 2008)'
_diffrn_ambient_temperature 173(2)
_diffrn_measured_fraction_theta_full 0.992
_diffrn_measured_fraction_theta_max 0.992
_diffrn_measurement_device_type 'Bruker APEXII CCD'
_diffrn_measurement_method '\f and \w scans'
_diffrn_radiation_monochromator graphite
_diffrn_radiation_source 'fine-focus sealed tube'
_diffrn_radiation_type MoK\a
_diffrn_radiation_wavelength 0.71073
_diffrn_reflns_av_R_equivalents 0.0988
_diffrn_reflns_av_sigmaI/netI 0.1148
_diffrn_reflns_limit_h_max 9
_diffrn_reflns_limit_h_min -7
_diffrn_reflns_limit_k_max 11
_diffrn_reflns_limit_k_min -10
_diffrn_reflns_limit_l_max 21
_diffrn_reflns_limit_l_min -21
_diffrn_reflns_number 6393
_diffrn_reflns_theta_full 26.00
_diffrn_reflns_theta_max 26.00
_diffrn_reflns_theta_min 3.09
_exptl_absorpt_coefficient_mu 7.486
_exptl_absorpt_correction_T_max 0.5121
_exptl_absorpt_correction_T_min 0.3787
_exptl_absorpt_correction_type multi-scan
_exptl_absorpt_process_details '(SADABS; Bruker, 2001)'
_exptl_crystal_colour blue
_exptl_crystal_density_diffrn 2.000
_exptl_crystal_density_method 'not measured'
_exptl_crystal_description needle
_exptl_crystal_F_000 748
_exptl_crystal_size_max 0.45
_exptl_crystal_size_mid 0.13
_exptl_crystal_size_min 0.10
_refine_diff_density_max 2.162
_refine_diff_density_min -1.125
_refine_ls_extinction_method none
_refine_ls_goodness_of_fit_ref 1.054
_refine_ls_hydrogen_treatment constr
_refine_ls_matrix_type full
_refine_ls_number_parameters 145
_refine_ls_number_reflns 2519
_refine_ls_number_restraints 0
_refine_ls_restrained_S_all 1.054
_refine_ls_R_factor_all 0.1418
_refine_ls_R_factor_gt 0.0850
_refine_ls_shift/su_max 0.002
_refine_ls_shift/su_mean 0.000
_refine_ls_structure_factor_coef Fsqd
_refine_ls_weighting_details 'calc w=1/[\s^2^(Fo^2^)+(0.0569P)^2^+5.3290P] where P=(Fo^2^+2Fc^2^)/3'
_refine_ls_weighting_scheme calc
_refine_ls_wR_factor_gt 0.1479
_refine_ls_wR_factor_ref 0.1635
_reflns_number_gt 1546
_reflns_number_total 2519
_reflns_threshold_expression I>2\s(I)
_cod_data_source_file hy2600.cif
_cod_data_source_block I
_cod_original_sg_symbol_H-M 'P 21/n'
_cod_original_formula_sum 'C11 H10 Br2 Co1 N2'
_cod_database_code 2236916
_cod_database_fobs_code 2236916

loop_
_symmetry_equiv_pos_as_xyz
'x, y, z'
'-x+1/2, y+1/2, -z+1/2'
'-x, -y, -z'
'x-1/2, -y-1/2, z-1/2'

loop_
_atom_site_type_symbol
_atom_site_label
_atom_site_fract_x
_atom_site_fract_y
_atom_site_fract_z
_atom_site_U_iso_or_equiv
_atom_site_adp_type
_atom_site_calc_flag
_atom_site_refinement_flags
_atom_site_occupancy
_atom_site_symmetry_multiplicity
C C3 0.1467(17) 0.3377(14) 0.1282(7) 0.046(3) Uani d . 1 1
H H3 0.1126 0.2832 0.1669 0.056 Uiso calc R 1 1
C C4 0.1737(16) 0.2801(14) 0.0583(7) 0.046(3) Uani d . 1 1
H H4 0.1588 0.1861 0.0501 0.055 Uiso calc R 1 1
Br Br1 0.04264(18) 0.91295(15) 0.11995(7) 0.0501(4) Uani d . 1 1
N N2 0.2940(12) 0.7342(12) -0.0213(5) 0.042(3) Uani d . 1 1
C C6 0.2426(15) 0.5016(13) 0.0149(6) 0.034(3) Uani d . 1 1
C C7 0.2897(14) 0.6000(13) -0.0435(6) 0.034(3) Uani d . 1 1
C C8 0.3225(16) 0.5617(15) -0.1157(6) 0.045(3) Uani d . 1 1
H H8 0.3190 0.4698 -0.1303 0.054 Uiso calc R 1 1
C C9 0.3607(16) 0.6643(16) -0.1658(6) 0.045(4) Uani d . 1 1
H H9 0.3865 0.6417 -0.2142 0.055 Uiso calc R 1 1
C C10 0.3601(18) 0.7992(16) -0.1431(6) 0.049(4) Uani d . 1 1
H H10 0.3798 0.8692 -0.1768 0.059 Uiso calc R 1 1
N N1 0.2173(12) 0.5578(10) 0.0835(5) 0.031(2) Uani d . 1 1
C C11 0.3303(17) 0.8297(15) -0.0711(6) 0.043(3) Uani d . 1 1
H H11 0.3356 0.9212 -0.0558 0.052 Uiso calc R 1 1
Br Br2 0.54925(17) 0.79979(15) 0.16326(7) 0.0467(4) Uani d . 1 1
Co Co1 0.2680(2) 0.76329(17) 0.09004(8) 0.0345(4) Uani d . 1 1
C C5 0.2222(17) 0.3629(13) 0.0021(6) 0.040(3) Uani d . 1 1
H H5 0.2414 0.3255 -0.0444 0.047 Uiso calc R 1 1
C C2 0.1726(16) 0.4806(14) 0.1384(7) 0.041(3) Uani d . 1 1
C C1 0.144(2) 0.5546(17) 0.2094(7) 0.070(5) Uani d . 1 1
H H1A 0.2213 0.5171 0.2516 0.084 Uiso calc R 1 1
H H1B 0.0218 0.5439 0.2183 0.084 Uiso calc R 1 1
H H1C 0.1697 0.6505 0.2042 0.084 Uiso calc R 1 1

loop_
_atom_site_aniso_label
_atom_site_aniso_U_11
_atom_site_aniso_U_22
_atom_site_aniso_U_33
_atom_site_aniso_U_12
_atom_site_aniso_U_13
_atom_site_aniso_U_23
C3 0.033(7) 0.049(9) 0.057(7) 0.002(7) 0.002(6) 0.001(6)
C4 0.036(7) 0.036(8) 0.061(8) 0.007(6) -0.010(6) -0.022(6)
Br1 0.0389(8) 0.0543(10) 0.0579(8) 0.0073(7) 0.0089(6) -0.0186(6)
N2 0.023(5) 0.072(8) 0.029(5) 0.002(5) 0.002(4) -0.013(5)
C6 0.020(6) 0.042(7) 0.038(6) 0.008(6) -0.002(4) -0.013(5)
C7 0.020(6) 0.047(8) 0.033(6) 0.007(6) 0.002(4) -0.009(5)
C8 0.034(7) 0.062(9) 0.037(6) 0.010(7) -0.002(5) -0.026(6)
C9 0.025(6) 0.077(11) 0.035(6) 0.010(7) 0.005(5) -0.005(6)
C10 0.053(9) 0.060(10) 0.035(6) 0.019(8) 0.005(6) -0.003(6)
N1 0.021(5) 0.034(6) 0.039(5) -0.002(4) 0.010(4) -0.007(4)
C11 0.046(8) 0.047(9) 0.038(6) -0.012(7) 0.011(5) -0.001(6)
Br2 0.0342(7) 0.0557(9) 0.0488(7) 0.0003(7) -0.0004(5) -0.0266(6)
Co1 0.0306(9) 0.0390(11) 0.0347(8) -0.0018(8) 0.0070(6) -0.0138(7)
C5 0.042(8) 0.034(7) 0.042(6) 0.001(6) 0.002(5) -0.006(6)
C2 0.026(7) 0.046(8) 0.049(7) -0.005(6) -0.001(5) -0.005(6)
C1 0.095(13) 0.077(12) 0.040(7) -0.029(10) 0.014(7) -0.001(7)

loop_
_atom_type_symbol
_atom_type_description
_atom_type_scat_dispersion_real
_atom_type_scat_dispersion_imag
_atom_type_scat_source
C C 0.0033 0.0016 'International Tables Vol C Tables 4.2.6.8 and 6.1.1.4'
H H 0.0000 0.0000 'International Tables Vol C Tables 4.2.6.8 and 6.1.1.4'
N N 0.0061 0.0033 'International Tables Vol C Tables 4.2.6.8 and 6.1.1.4'
O O 0.0106 0.0060 'International Tables Vol C Tables 4.2.6.8 and 6.1.1.4'
Co Co 0.3494 0.9721 'International Tables Vol C Tables 4.2.6.8 and 6.1.1.4'
Br Br -0.2901 2.4595 'International Tables Vol C Tables 4.2.6.8 and 6.1.1.4'

loop_
_geom_angle_atom_site_label_1
_geom_angle_atom_site_label_2
_geom_angle_atom_site_label_3
_geom_angle
C4 C3 C2 118.3(13)
C4 C3 H3 120.8
C2 C3 H3 120.8
C5 C4 C3 119.5(13)
C5 C4 H4 120.2
C3 C4 H4 120.2
C11 N2 C7 118.3(10)
C11 N2 Co1 127.0(9)
C7 N2 Co1 114.4(8)
N1 C6 C5 120.9(11)
N1 C6 C7 115.8(10)
C5 C6 C7 123.3(10)
N2 C7 C8 121.6(12)
N2 C7 C6 114.5(9)
C8 C7 C6 123.9(12)
C7 C8 C9 118.3(13)
C7 C8 H8 120.9
C9 C8 H8 120.9
C10 C9 C8 119.3(11)
C10 C9 H9 120.3
C8 C9 H9 120.3
C11 C10 C9 119.5(13)
C11 C10 H10 120.3
C9 C10 H10 120.3
C2 N1 C6 120.7(11)
C2 N1 Co1 125.8(8)
C6 N1 Co1 113.3(8)
N2 C11 C10 123.0(13)
N2 C11 H11 118.5
C10 C11 H11 118.5
N2 Co1 N1 81.3(4)
N2 Co1 Br1 118.0(3)
N1 Co1 Br1 119.0(3)
N2 Co1 Br2 111.2(3)
N1 Co1 Br2 109.1(3)
Br1 Co1 Br2 114.06(7)
C4 C5 C6 119.6(11)
C4 C5 H5 120.2
C6 C5 H5 120.2
N1 C2 C3 120.9(11)
N1 C2 C1 115.6(12)
C3 C2 C1 123.4(12)
C2 C1 H1A 109.5
C2 C1 H1B 109.5
H1A C1 H1B 109.5
C2 C1 H1C 109.5
H1A C1 H1C 109.5
H1B C1 H1C 109.5

loop_
_geom_bond_atom_site_label_1
_geom_bond_atom_site_label_2
_geom_bond_distance
_geom_bond_publ_flag
Co1 Br1 2.352(2) y
Co1 Br2 2.3698(19) y
Co1 N1 2.035(10) y
Co1 N2 2.029(8) y
C3 C4 1.399(17) ?
C3 C2 1.411(18) ?
C3 H3 0.9300 ?
C4 C5 1.366(18) ?
C4 H4 0.9300 ?
N2 C11 1.334(16) ?
N2 C7 1.362(16) ?
C6 N1 1.369(13) ?
C6 C5 1.373(17) ?
C6 C7 1.487(17) ?
C7 C8 1.386(14) ?
C8 C9 1.391(19) ?
C8 H8 0.9300 ?
C9 C10 1.372(19) ?
C9 H9 0.9300 ?
C10 C11 1.357(16) ?
C10 H10 0.9300 ?
N1 C2 1.309(15) ?
C11 H11 0.9300 ?
C5 H5 0.9300 ?
C2 C1 1.491(18) ?
C1 H1A 0.9600 ?
C1 H1B 0.9600 ?
C1 H1C 0.9600 ?

loop_
_geom_hbond_atom_site_label_D
_geom_hbond_atom_site_label_H
_geom_hbond_atom_site_label_A
_geom_hbond_site_symmetry_A
_geom_hbond_distance_DH
_geom_hbond_distance_HA
_geom_hbond_distance_DA
_geom_hbond_angle_DHA
_geom_hbond_publ_flag
C1 H1A Br1 2_545 0.96 2.89 3.849(14) 178 yes
C8 H8 Br2 3_665 0.93 2.89 3.771(14) 158 yes

loop_
_geom_torsion_atom_site_label_1
_geom_torsion_atom_site_label_2
_geom_torsion_atom_site_label_3
_geom_torsion_atom_site_label_4
_geom_torsion
C2 C3 C4 C5 -0.6(18)
C11 N2 C7 C8 0.2(16)
Co1 N2 C7 C8 -173.8(8)
C11 N2 C7 C6 -178.2(10)
Co1 N2 C7 C6 7.8(12)
N1 C6 C7 N2 -2.6(14)
C5 C6 C7 N2 176.5(11)
N1 C6 C7 C8 179.1(10)
C5 C6 C7 C8 -1.8(18)
N2 C7 C8 C9 0.1(17)
C6 C7 C8 C9 178.3(11)
C7 C8 C9 C10 -1.7(18)
C8 C9 C10 C11 3.1(19)
C5 C6 N1 C2 -0.2(16)
C7 C6 N1 C2 178.9(10)
C5 C6 N1 Co1 177.0(9)
C7 C6 N1 Co1 -3.9(11)
C7 N2 C11 C10 1.2(18)
Co1 N2 C11 C10 174.3(10)
C9 C10 C11 N2 -3(2)
C11 N2 Co1 N1 178.8(11)
C7 N2 Co1 N1 -7.8(8)
C11 N2 Co1 Br1 60.6(11)
C7 N2 Co1 Br1 -126.1(7)
C11 N2 Co1 Br2 -74.0(10)
C7 N2 Co1 Br2 99.4(7)
C2 N1 Co1 N2 -176.7(10)
C6 N1 Co1 N2 6.3(7)
C2 N1 Co1 Br1 -59.5(10)
C6 N1 Co1 Br1 123.5(7)
C2 N1 Co1 Br2 73.7(9)
C6 N1 Co1 Br2 -103.3(7)
C3 C4 C5 C6 -0.5(18)
N1 C6 C5 C4 0.9(18)
C7 C6 C5 C4 -178.1(10)
C6 N1 C2 C3 -0.9(17)
Co1 N1 C2 C3 -177.7(9)
C6 N1 C2 C1 -178.3(11)
Co1 N1 C2 C1 4.9(15)
C4 C3 C2 N1 1.3(18)
C4 C3 C2 C1 178.5(13)
